data_2102601
loop_
_publ_author_name
'Harada, Jun'
'Harakawa, Mayuko'
'Ogawa, Keiichiro'

_publ_section_title
;
 Conformational change of <i>N</i>-benzylideneanilines in crystals
;
_journal_issue 5
_journal_name_full 'Acta Crystallographica Section B'
_journal_page_first 589
_journal_page_last 597
_journal_paper_doi 10.1107/S0108768104016623
_journal_volume 60
_journal_year 2004
_chemical_formula_sum 'C14 H12 Cl N'
_chemical_formula_weight 229.70
_chemical_melting_point 394.25
_chemical_name_systematic
;
N-(4-chlorobenzylidene)-4-methylaniline
;
_space_group_IT_number 14
_symmetry_cell_setting monoclinic
_symmetry_space_group_name_Hall '-P 2yab'
_symmetry_space_group_name_H-M 'P 1 21/a 1'
_atom_sites_solution_hydrogens geom
_atom_sites_solution_primary direct
_audit_creation_method SHELXL-97
_cell_angle_alpha 90.00
_cell_angle_beta 99.120(2)
_cell_angle_gamma 90.00
_cell_formula_units_Z 2
_cell_length_a 5.9663(5)
_cell_length_b 7.3989(7)
_cell_length_c 13.7221(12)
_cell_measurement_reflns_used 3013
_cell_measurement_temperature 300
_cell_measurement_theta_max 30.0
_cell_measurement_theta_min 2.8
_cell_volume 598.09(9)
_computing_cell_refinement 'SAINT (Bruker, 1998)'
_computing_data_collection 'SMART (Bruker, 1998)'
_computing_data_reduction SAINT
_computing_molecular_graphics 'SHELXTL (Bruker, 2000)'
_computing_publication_material SHELXTL
_computing_structure_refinement 'SHELXL-97 (Sheldrick, 1997)'
_computing_structure_solution 'SHELXS-97 (Sheldrick, 1990)'
_diffrn_ambient_temperature 300
_diffrn_detector_area_resol_mean 8.192
_diffrn_measured_fraction_theta_full 1.000
_diffrn_measured_fraction_theta_max 1.000
_diffrn_measurement_device_type 'Bruker SMART 1000 CCD diffractometer'
_diffrn_measurement_method \w_scan
_diffrn_radiation_monochromator graphite
_diffrn_radiation_source 'fine-focus sealed tube'
_diffrn_radiation_type MoK\a
_diffrn_radiation_wavelength 0.71073
_diffrn_reflns_av_R_equivalents 0.0193
_diffrn_reflns_av_sigmaI/netI 0.0150
_diffrn_reflns_limit_h_max 8
_diffrn_reflns_limit_h_min -8
_diffrn_reflns_limit_k_max 10
_diffrn_reflns_limit_k_min -10
_diffrn_reflns_limit_l_max 19
_diffrn_reflns_limit_l_min -19
_diffrn_reflns_number 8950
_diffrn_reflns_theta_full 30.02
_diffrn_reflns_theta_max 30.02
_diffrn_reflns_theta_min 1.50
_diffrn_standards_decay_% 0
_exptl_absorpt_coefficient_mu 0.290
_exptl_absorpt_correction_T_max 0.9497
_exptl_absorpt_correction_T_min 0.8735
_exptl_absorpt_correction_type multi-scan
_exptl_absorpt_process_details 'SADABS (Sheldrick, 2002)'
_exptl_crystal_colour colourless
_exptl_crystal_density_diffrn 1.275
_exptl_crystal_density_method 'not measured'
_exptl_crystal_description block
_exptl_crystal_F_000 240
_exptl_crystal_size_max 0.48
_exptl_crystal_size_mid 0.34
_exptl_crystal_size_min 0.18
_refine_diff_density_max 0.236
_refine_diff_density_min -0.362
_refine_ls_extinction_coef 0.101(16)
_refine_ls_extinction_expression Fc^*^=kFc[1+0.001xFc^2^\l^3^/sin(2\q)]^-1/4^
_refine_ls_extinction_method SHELXL
_refine_ls_goodness_of_fit_ref 1.081
_refine_ls_hydrogen_treatment constr
_refine_ls_matrix_type full
_refine_ls_number_parameters 72
_refine_ls_number_reflns 1760
_refine_ls_number_restraints 0
_refine_ls_restrained_S_all 1.081
_refine_ls_R_factor_all 0.0781
_refine_ls_R_factor_gt 0.0599
_refine_ls_shift/su_max 0.000
_refine_ls_shift/su_mean 0.000
_refine_ls_structure_factor_coef Fsqd
_refine_ls_weighting_details 'calc w=1/[\s^2^(Fo^2^)+(0.0841P)^2^+0.1347P] where P=(Fo^2^+2Fc^2^)/3'
_refine_ls_weighting_scheme calc
_refine_ls_wR_factor_gt 0.1746
_refine_ls_wR_factor_ref 0.1948
_reflns_number_gt 1271
_reflns_number_total 1760
_reflns_threshold_expression >2sigma(I)
_cod_data_source_file bk5008.cif
_cod_data_source_block 2_rt
_cod_depositor_comments
;
The following automatic conversions were performed:

'_chemical_melting_point' value '121.1_C' was changed to '394.25' -
it was converted from degrees Celsius(C) to Kelvins(K).

Automatic conversion script
Id: cif_fix_values 1646 2011-03-28 12:23:43Z adriana 

The following automatic conversions were performed:

'_chemical_melting_point' value '121.1_C' was changed to '394.25' -
it was converted from degrees Celsius(C) to Kelvins(K).

Automatic conversion script
Id: cif_fix_values 1715 2011-07-08 13:25:40Z adriana 
;
_cod_original_sg_symbol_H-M P_1_21/a_1
_cod_database_code 2102601
_cod_database_fobs_code 2102601

loop_
_symmetry_equiv_pos_as_xyz
'x, y, z'
'-x+1/2, y+1/2, -z'
'-x, -y, -z'
'x-1/2, -y-1/2, z'

loop_
_atom_site_label
_atom_site_fract_x
_atom_site_fract_y
_atom_site_fract_z
_atom_site_U_iso_or_equiv
_atom_site_adp_type
_atom_site_calc_flag
_atom_site_refinement_flags
_atom_site_occupancy
_atom_site_disorder_assembly
_atom_site_disorder_group
_atom_site_type_symbol
N1A 0.5336(4) 1.0437(3) 0.03796(15) 0.0532(5) Uani d P 0.36 . 1 N
C1A 0.4313(3) 1.0215(2) 0.12730(10) 0.0480(5) Uani d PG 0.36 A 1 C
C2A 0.5525(2) 1.0861(3) 0.21527(13) 0.0565(6) Uani d PG 0.36 A 1 C
H2A 0.6910 1.1439 0.2154 0.068 Uiso calc PR 0.72 A 1 H
C3A 0.4668(3) 1.0643(4) 0.30300(11) 0.0640(7) Uani d PG 0.36 A 1 C
H3A 0.5478 1.1076 0.3619 0.077 Uiso calc PR 0.72 A 1 H
C4A 0.2598(4) 0.9779(4) 0.30275(11) 0.0562(6) Uani d PG 0.36 A 1 C
C5A 0.1386(3) 0.9133(3) 0.21477(14) 0.0559(6) Uani d PG 0.36 A 1 C
H5A 0.0001 0.8555 0.2146 0.067 Uiso calc PR 0.72 A 1 H
C6A 0.2244(3) 0.9351(3) 0.12705(11) 0.0531(6) Uani d PG 0.36 A 1 C
H6A 0.1433 0.8918 0.0682 0.064 Uiso calc PR 0.72 A 1 H
C8A 0.1654(6) 0.9540(6) 0.39931(15) 0.0890(5) Uani d PG 0.36 A 1 C
H81A 0.2049 1.0571 0.4409 0.134 Uiso calc PR 0.36 A 1 H
H82A 0.2289 0.8470 0.4324 0.134 Uiso calc PR 0.36 A 1 H
H83A 0.0032 0.9427 0.3852 0.134 Uiso calc PR 0.36 A 1 H
N1B 0.4047(9) 0.9899(7) 0.0123(4) 0.0508(7) Uiso d P 0.14 . 2 N
C1B 0.3647(8) 0.9940(7) 0.1135(3) 0.0508(7) Uiso d PG 0.14 B 2 C
C2B 0.5282(7) 1.0591(8) 0.1888(4) 0.0508(7) Uiso d PG 0.14 B 2 C
H2B 0.6639 1.1055 0.1742 0.061 Uiso calc PR 0.28 B 2 H
C3B 0.4889(8) 1.0546(9) 0.2859(3) 0.0508(7) Uiso d PG 0.14 B 2 C
H3B 0.5983 1.0982 0.3364 0.061 Uiso calc PR 0.28 B 2 H
C4B 0.2861(9) 0.9852(9) 0.3077(3) 0.0508(7) Uiso d PG 0.14 B 2 C
C5B 0.1226(8) 0.9202(10) 0.2324(4) 0.0508(7) Uiso d PG 0.14 B 2 C
H5B -0.0131 0.8737 0.2470 0.061 Uiso calc PR 0.28 B 2 H
C6B 0.1619(8) 0.9246(9) 0.1353(4) 0.0508(7) Uiso d PG 0.14 B 2 C
H6B 0.0525 0.8811 0.0848 0.061 Uiso calc PR 0.28 B 2 H
C8B 0.2428(15) 0.9803(15) 0.4147(4) 0.0508(7) Uiso d PG 0.14 B 2 C
H81B 0.3853 0.9780 0.4584 0.076 Uiso calc PR 0.14 B 2 H
H82B 0.1571 0.8741 0.4248 0.076 Uiso calc PR 0.14 B 2 H
H83B 0.1590 1.0859 0.4278 0.076 Uiso calc PR 0.14 B 2 H
C1C 0.4313(3) 1.0215(2) 0.12730(10) 0.0480(5) Uani d P 0.36 C 3 C
C2C 0.5525(2) 1.0861(3) 0.21527(13) 0.0565(6) Uani d P 0.36 C 3 C
C3C 0.4668(3) 1.0643(4) 0.30300(11) 0.0640(7) Uani d P 0.36 C 3 C
C4C 0.2598(4) 0.9779(4) 0.30275(11) 0.0562(6) Uani d P 0.36 C 3 C
Cl1C 0.2(3) 1.0(3) 0.413(9) 0.0890(5) Uani calc PR 0.36 C 3 Cl
C5C 0.1386(3) 0.9133(3) 0.21477(14) 0.0559(6) Uani d P 0.36 C 3 C
C6C 0.2244(3) 0.9351(3) 0.12705(11) 0.0531(6) Uani d P 0.36 C 3 C
C7C 0.5336(4) 1.0437(3) 0.03796(15) 0.0532(5) Uani d P 0.36 . 3 C
H7C 0.6520 1.1255 0.0382 0.064 Uiso calc PR 0.36 . 3 H
C1D 0.3647(8) 0.9940(7) 0.1135(3) 0.0508(7) Uiso d P 0.14 D 4 C
C2D 0.5282(7) 1.0591(8) 0.1888(4) 0.0508(7) Uiso d P 0.14 D 4 C
C3D 0.4889(8) 1.0546(9) 0.2859(3) 0.0508(7) Uiso d P 0.14 D 4 C
C4D 0.2861(9) 0.9852(9) 0.3077(3) 0.0508(7) Uiso d P 0.14 D 4 C
Cl1D 0.2(3) 1.0(3) 0.429(9) 0.1184(16) Uiso calc PR 0.14 D 4 Cl
C5D 0.1226(8) 0.9202(10) 0.2324(4) 0.0508(7) Uiso d P 0.14 D 4 C
C6D 0.1619(8) 0.9246(9) 0.1353(4) 0.0508(7) Uiso d P 0.14 D 4 C
C7D 0.4047(9) 0.9899(7) 0.0123(4) 0.0508(7) Uiso d P 0.14 . 4 C
H7D 0.2811 0.9711 -0.0371 0.061 Uiso calc PR 0.14 . 4 H

loop_
_atom_site_aniso_label
_atom_site_aniso_U_11
_atom_site_aniso_U_22
_atom_site_aniso_U_33
_atom_site_aniso_U_12
_atom_site_aniso_U_13
_atom_site_aniso_U_23
N1A 0.0564(10) 0.0502(10) 0.0549(10) -0.0069(8) 0.0151(8) -0.0024(8)
C1A 0.0504(11) 0.0414(10) 0.0549(12) 0.0023(8) 0.0165(9) 0.0012(8)
C2A 0.0510(11) 0.0577(13) 0.0620(14) -0.0083(9) 0.0125(10) -0.0087(11)
C3A 0.0595(13) 0.0754(16) 0.0568(14) -0.0032(11) 0.0086(10) -0.0118(12)
C4A 0.0590(13) 0.0595(13) 0.0533(12) 0.0048(10) 0.0196(10) -0.0008(9)
C5A 0.0496(11) 0.0563(12) 0.0645(16) -0.0050(9) 0.0175(9) -0.0041(11)
C6A 0.0503(11) 0.0564(12) 0.0529(11) -0.0051(10) 0.0093(9) -0.0051(9)
C8A 0.1002(10) 0.1199(12) 0.0546(6) -0.0065(9) 0.0360(6) -0.0017(6)
C1C 0.0504(11) 0.0414(10) 0.0549(12) 0.0023(8) 0.0165(9) 0.0012(8)
C2C 0.0510(11) 0.0577(13) 0.0620(14) -0.0083(9) 0.0125(10) -0.0087(11)
C3C 0.0595(13) 0.0754(16) 0.0568(14) -0.0032(11) 0.0086(10) -0.0118(12)
C4C 0.0590(13) 0.0595(13) 0.0533(12) 0.0048(10) 0.0196(10) -0.0008(9)
Cl1C 0.1002(10) 0.1199(12) 0.0546(6) -0.0065(9) 0.0360(6) -0.0017(6)
C5C 0.0496(11) 0.0563(12) 0.0645(16) -0.0050(9) 0.0175(9) -0.0041(11)
C6C 0.0503(11) 0.0564(12) 0.0529(11) -0.0051(10) 0.0093(9) -0.0051(9)
C7C 0.0564(10) 0.0502(10) 0.0549(10) -0.0069(8) 0.0151(8) -0.0024(8)

loop_
_atom_type_symbol
_atom_type_description
_atom_type_scat_dispersion_real
_atom_type_scat_dispersion_imag
_atom_type_scat_source
C C 0.0033 0.0016 'International Tables Vol C Tables 4.2.6.8 and 6.1.1.4'
H H 0.0000 0.0000 'International Tables Vol C Tables 4.2.6.8 and 6.1.1.4'
N N 0.0061 0.0033 'International Tables Vol C Tables 4.2.6.8 and 6.1.1.4'
Cl Cl 0.1484 0.1585 'International Tables Vol C Tables 4.2.6.8 and 6.1.1.4'

loop_
_geom_angle_atom_site_label_1
_geom_angle_atom_site_label_2
_geom_angle_atom_site_label_3
_geom_angle_site_symmetry_1
_geom_angle
N1A N1A C1A 3_675 121.6(2)
C2A C1A C6A . 120.0
C2A C1A N1A . 117.43(14)
C6A C1A N1A . 122.55(14)
C1A C2A C3A . 120.0
C4A C3A C2A . 120.0
C3A C4A C5A . 120.0
C3A C4A C8A . 120.0
C5A C4A C8A . 120.0
C6A C5A C4A . 120.0
C5A C6A C1A . 120.0
N1B N1B C1B 3_675 123.7(7)
C2B C1B C6B . 120.0
C2B C1B N1B . 121.2(4)
C6B C1B N1B . 118.7(4)
C3B C2B C1B . 120.0
C2B C3B C4B . 120.0
C3B C4B C5B . 120.0
C3B C4B C8B . 120.0
C5B C4B C8B . 120.0
C6B C5B C4B . 120.0
C5B C6B C1B . 120.0

loop_
_geom_bond_atom_site_label_1
_geom_bond_atom_site_label_2
_geom_bond_site_symmetry_2
_geom_bond_distance
N1A N1A 3_675 1.238(4)
N1A C1A . 1.463(2)
C1A C2A . 1.3900
C1A C6A . 1.3900
C2A C3A . 1.3900
C3A C4A . 1.3900
C4A C5A . 1.3900
C4A C8A . 1.5300
C5A C6A . 1.3900
N1B N1B 3_675 1.246(11)
N1B C1B . 1.445(7)
C1B C2B . 1.3900
C1B C6B . 1.3900
C2B C3B . 1.3900
C3B C4B . 1.3900
C4B C5B . 1.3900
C4B C8B . 1.5300
C5B C6B . 1.3900

loop_
_geom_torsion_atom_site_label_1
_geom_torsion_atom_site_label_2
_geom_torsion_atom_site_label_3
_geom_torsion_atom_site_label_4
_geom_torsion_site_symmetry_1
_geom_torsion
N1A N1A C1A C2A 3_675 163.3(3)
N1A N1A C1A C6A 3_675 -14.9(3)
C6A C1A C2A C3A . 0.0
N1A C1A C2A C3A . -178.23(17)
C1A C2A C3A C4A . 0.0
C2A C3A C4A C5A . 0.0
C2A C3A C4A C8A . 180.0
C3A C4A C5A C6A . 0.0
C8A C4A C5A C6A . 180.0
C4A C5A C6A C1A . 0.0
C2A C1A C6A C5A . 0.0
N1A C1A C6A C5A . 178.14(18)
N1B N1B C1B C2B 3_675 14.0(9)
N1B N1B C1B C6B 3_675 -163.4(7)
C6B C1B C2B C3B . 0.0
N1B C1B C2B C3B . -177.4(5)
C1B C2B C3B C4B . 0.0
C2B C3B C4B C5B . 0.0
C2B C3B C4B C8B . 180.0
C3B C4B C5B C6B . 0.0
C8B C4B C5B C6B . 180.0
C4B C5B C6B C1B . 0.0
C2B C1B C6B C5B . 0.0
N1B C1B C6B C5B . 177.4(5)
